data_2218386
loop_
_publ_author_name
'Wen, Xiao-Chun'

_publ_section_title
;
 Diaqua[5-(2-pyridyl)tetrazolato-\k^2^<i>N</i>^1^,<i>N</i>^5^]manganese(II)
;
_journal_coeditor_code DN2338
_journal_issue 6
_journal_name_full 'Acta Crystallographica Section E'
_journal_page_first m768
_journal_paper_doi 10.1107/S1600536808010106
_journal_volume 64
_journal_year 2008
_chemical_formula_iupac '[Mn (C6 H4 N5)2 (H2 O)2]'
_chemical_formula_moiety 'C12 H12 Mn N10 O2'
_chemical_formula_sum 'C12 H12 Mn N10 O2'
_chemical_formula_weight 383.26
_chemical_name_systematic
;
Diaqua[5-(2-pyridyl)tetrazolato-\k^2^N^1^,N^5^]manganese(II)
;
_space_group_IT_number 14
_symmetry_cell_setting monoclinic
_symmetry_space_group_name_Hall '-P 2yn'
_symmetry_space_group_name_H-M 'P 1 21/n 1'
_atom_sites_solution_hydrogens geom
_atom_sites_solution_primary direct
_atom_sites_solution_secondary difmap
_audit_creation_method SHELXL-97
_cell_angle_alpha 90.0
_cell_angle_beta 106.597(12)
_cell_angle_gamma 90.0
_cell_formula_units_Z 2
_cell_length_a 6.185(3)
_cell_length_b 12.110(7)
_cell_length_c 10.615(5)
_cell_measurement_reflns_used 2090
_cell_measurement_temperature 293(2)
_cell_measurement_theta_max 27.4835
_cell_measurement_theta_min 3.8363
_cell_volume 761.9(7)
_computing_cell_refinement 'CrystalClear (Rigaku, 2005)'
_computing_data_collection 'CrystalClear (Rigaku, 2005)'
_computing_data_reduction 'CrystalClear (Rigaku, 2005)'
_computing_molecular_graphics
;
ORTEPIII (Burnett & Johnson, 1996), ORTEP-32 (Farrugia, 1998)
and
SHELXTL (Sheldrick, 2008)
;
_computing_publication_material 'SHELXL97 (Sheldrick, 2008)'
_computing_structure_refinement 'SHELXL97 (Sheldrick, 2008)'
_computing_structure_solution 'SHELXS97 (Sheldrick, 2008)'
_diffrn_ambient_temperature 293(2)
_diffrn_detector_area_resol_mean 13.6612
_diffrn_measured_fraction_theta_full 0.998
_diffrn_measured_fraction_theta_max 0.998
_diffrn_measurement_device_type 'Rigaku Mercury2 (2x2 bin mode)'
_diffrn_measurement_method \w
_diffrn_radiation_monochromator graphite
_diffrn_radiation_source 'fine-focus sealed tube'
_diffrn_radiation_type MoK\a
_diffrn_radiation_wavelength 0.71073
_diffrn_reflns_av_R_equivalents 0.0208
_diffrn_reflns_av_sigmaI/netI 0.0152
_diffrn_reflns_limit_h_max 8
_diffrn_reflns_limit_h_min -8
_diffrn_reflns_limit_k_max 15
_diffrn_reflns_limit_k_min -15
_diffrn_reflns_limit_l_max 13
_diffrn_reflns_limit_l_min -13
_diffrn_reflns_number 7656
_diffrn_reflns_theta_full 27.89
_diffrn_reflns_theta_max 27.89
_diffrn_reflns_theta_min 2.61
_exptl_absorpt_coefficient_mu 0.899
_exptl_absorpt_correction_T_max 0.695
_exptl_absorpt_correction_T_min 0.638
_exptl_absorpt_correction_type multi-scan
_exptl_absorpt_process_details '(CrystalClear; Rigaku, 2005)'
_exptl_crystal_colour yellow
_exptl_crystal_density_diffrn 1.671
_exptl_crystal_density_method 'not measured'
_exptl_crystal_description block
_exptl_crystal_F_000 390
_exptl_crystal_size_max 0.5
_exptl_crystal_size_mid 0.5
_exptl_crystal_size_min 0.4
_refine_diff_density_max 0.260
_refine_diff_density_min -0.296
_refine_ls_extinction_method none
_refine_ls_goodness_of_fit_ref 1.105
_refine_ls_hydrogen_treatment constr
_refine_ls_matrix_type full
_refine_ls_number_parameters 115
_refine_ls_number_reflns 1803
_refine_ls_number_restraints 0
_refine_ls_restrained_S_all 1.105
_refine_ls_R_factor_all 0.0304
_refine_ls_R_factor_gt 0.0276
_refine_ls_shift/su_max 0.001
_refine_ls_shift/su_mean 0.000
_refine_ls_structure_factor_coef Fsqd
_refine_ls_weighting_details 'calc w=1/[\s^2^(Fo^2^)+(0.0346P)^2^+0.2477P] where P=(Fo^2^+2Fc^2^)/3'
_refine_ls_weighting_scheme calc
_refine_ls_wR_factor_gt 0.0697
_refine_ls_wR_factor_ref 0.0713
_reflns_number_gt 1660
_reflns_number_total 1803
_reflns_threshold_expression I>2\s(I)
_cod_data_source_file dn2338.cif
_cod_data_source_block I
_cod_original_sg_symbol_H-M 'P 21/n'
_cod_database_code 2218386
_cod_database_fobs_code 2218386

loop_
_symmetry_equiv_pos_as_xyz
'x, y, z'
'-x+1/2, y+1/2, -z+1/2'
'-x, -y, -z'
'x-1/2, -y-1/2, z-1/2'

loop_
_atom_site_type_symbol
_atom_site_label
_atom_site_fract_x
_atom_site_fract_y
_atom_site_fract_z
_atom_site_U_iso_or_equiv
_atom_site_adp_type
_atom_site_calc_flag
_atom_site_refinement_flags
_atom_site_occupancy
C C1 0.2334(2) 0.69220(11) 0.35475(13) 0.0241(3) Uani d . 1
C C2 0.4533(2) 0.74376(11) 0.41494(13) 0.0244(3) Uani d . 1
C C3 0.4930(3) 0.85522(12) 0.40133(15) 0.0344(3) Uani d . 1
H H3 0.3799 0.9008 0.3511 0.041 Uiso calc R 1
C C4 0.7043(3) 0.89713(13) 0.46408(17) 0.0412(4) Uani d . 1
H H4 0.7349 0.9717 0.4569 0.049 Uiso calc R 1
C C5 0.8696(3) 0.82755(14) 0.53750(16) 0.0393(4) Uani d . 1
H H5 1.0121 0.8544 0.5814 0.047 Uiso calc R 1
C C6 0.8179(2) 0.71703(13) 0.54410(15) 0.0325(3) Uani d . 1
H H6 0.9299 0.6698 0.5921 0.039 Uiso calc R 1
Mn Mn1 0.5000 0.5000 0.5000 0.02576(11) Uani d S 1
N N1 0.61452(19) 0.67490(9) 0.48475(11) 0.0255(2) Uani d . 1
N N2 0.19348(18) 0.58625(9) 0.37478(12) 0.0275(2) Uani d . 1
N N3 -0.0219(2) 0.56898(11) 0.30475(13) 0.0338(3) Uani d . 1
N N4 -0.1061(2) 0.66105(11) 0.24559(13) 0.0368(3) Uani d . 1
N N5 0.0515(2) 0.74084(10) 0.27584(12) 0.0318(3) Uani d . 1
O O1W 0.58488(19) 0.45145(9) 0.32058(11) 0.0393(3) Uani d . 1
H H1W 0.5510 0.3858 0.2905 0.059 Uiso d R 1
H H2W 0.7096 0.4775 0.3151 0.059 Uiso d R 1

loop_
_atom_site_aniso_label
_atom_site_aniso_U_11
_atom_site_aniso_U_22
_atom_site_aniso_U_33
_atom_site_aniso_U_12
_atom_site_aniso_U_13
_atom_site_aniso_U_23
C1 0.0229(6) 0.0215(6) 0.0268(6) 0.0016(5) 0.0055(5) 0.0021(5)
C2 0.0237(6) 0.0221(6) 0.0267(6) -0.0007(5) 0.0059(5) 0.0014(5)
C3 0.0350(7) 0.0238(7) 0.0409(8) -0.0016(6) 0.0050(6) 0.0051(6)
C4 0.0445(9) 0.0267(7) 0.0491(9) -0.0124(6) 0.0082(7) 0.0013(6)
C5 0.0299(7) 0.0422(9) 0.0407(8) -0.0135(6) 0.0019(6) -0.0014(7)
C6 0.0243(6) 0.0366(8) 0.0327(7) -0.0011(6) 0.0020(5) 0.0024(6)
Mn1 0.02613(16) 0.01760(16) 0.03133(17) 0.00182(10) 0.00463(12) 0.00246(10)
N1 0.0235(5) 0.0237(5) 0.0277(5) 0.0000(4) 0.0047(4) 0.0021(4)
N2 0.0222(5) 0.0227(6) 0.0342(6) -0.0018(4) 0.0026(5) 0.0001(4)
N3 0.0239(6) 0.0332(7) 0.0400(7) -0.0042(5) 0.0023(5) -0.0009(5)
N4 0.0246(6) 0.0402(7) 0.0407(7) -0.0016(5) 0.0012(5) 0.0044(6)
N5 0.0240(6) 0.0316(6) 0.0363(6) 0.0023(5) 0.0029(5) 0.0075(5)
O1W 0.0422(6) 0.0340(6) 0.0472(6) -0.0123(5) 0.0213(5) -0.0121(5)

loop_
_atom_type_symbol
_atom_type_description
_atom_type_scat_dispersion_real
_atom_type_scat_dispersion_imag
_atom_type_scat_source
C C 0.0033 0.0016 'International Tables Vol C Tables 4.2.6.8 and 6.1.1.4'
H H 0.0000 0.0000 'International Tables Vol C Tables 4.2.6.8 and 6.1.1.4'
N N 0.0061 0.0033 'International Tables Vol C Tables 4.2.6.8 and 6.1.1.4'
O O 0.0106 0.0060 'International Tables Vol C Tables 4.2.6.8 and 6.1.1.4'
Mn Mn 0.3368 0.7283 'International Tables Vol C Tables 4.2.6.8 and 6.1.1.4'

loop_
_geom_angle_atom_site_label_1
_geom_angle_atom_site_label_2
_geom_angle_atom_site_label_3
_geom_angle_site_symmetry_1
_geom_angle_site_symmetry_3
_geom_angle
N5 C1 N2 . . 111.33(12)
N5 C1 C2 . . 126.65(12)
N2 C1 C2 . . 122.03(11)
N1 C2 C3 . . 122.30(13)
N1 C2 C1 . . 115.11(12)
C3 C2 C1 . . 122.59(12)
C4 C3 C2 . . 118.56(14)
C4 C3 H3 . . 120.7
C2 C3 H3 . . 120.7
C5 C4 C3 . . 119.57(14)
C5 C4 H4 . . 120.2
C3 C4 H4 . . 120.2
C4 C5 C6 . . 118.32(14)
C4 C5 H5 . . 120.8
C6 C5 H5 . . 120.8
N1 C6 C5 . . 123.09(14)
N1 C6 H6 . . 118.5
C5 C6 H6 . . 118.5
O1W Mn1 O1W 3_666 . 180.0
O1W Mn1 N2 3_666 3_666 88.95(5)
O1W Mn1 N2 . 3_666 91.05(5)
O1W Mn1 N2 3_666 . 91.05(5)
O1W Mn1 N2 . . 88.95(5)
N2 Mn1 N2 3_666 . 180.0
O1W Mn1 N1 3_666 3_666 91.80(5)
O1W Mn1 N1 . 3_666 88.20(5)
N2 Mn1 N1 3_666 3_666 75.47(5)
N2 Mn1 N1 . 3_666 104.53(5)
O1W Mn1 N1 3_666 . 88.20(5)
O1W Mn1 N1 . . 91.80(5)
N2 Mn1 N1 3_666 . 104.53(5)
N2 Mn1 N1 . . 75.47(5)
N1 Mn1 N1 3_666 . 180.0
C6 N1 C2 . . 118.14(12)
C6 N1 Mn1 . . 126.70(10)
C2 N1 Mn1 . . 115.00(9)
C1 N2 N3 . . 105.11(11)
C1 N2 Mn1 . . 112.29(9)
N3 N2 Mn1 . . 142.51(9)
N4 N3 N2 . . 109.13(12)
N3 N4 N5 . . 109.55(12)
C1 N5 N4 . . 104.88(12)
Mn1 O1W H1W . . 118.4
Mn1 O1W H2W . . 114.0
H1W O1W H2W . . 116.5

loop_
_geom_bond_atom_site_label_1
_geom_bond_atom_site_label_2
_geom_bond_site_symmetry_2
_geom_bond_distance
C1 N5 . 1.3325(17)
C1 N2 . 1.3350(18)
C1 C2 . 1.4670(19)
C2 N1 . 1.3478(17)
C2 C3 . 1.387(2)
C3 C4 . 1.383(2)
C3 H3 . 0.9300
C4 C5 . 1.381(2)
C4 H4 . 0.9300
C5 C6 . 1.382(2)
C5 H5 . 0.9300
C6 N1 . 1.3367(18)
C6 H6 . 0.9300
Mn1 O1W 3_666 2.1954(14)
Mn1 O1W . 2.1954(14)
Mn1 N2 3_666 2.2388(14)
Mn1 N2 . 2.2388(14)
Mn1 N1 3_666 2.2538(16)
Mn1 N1 . 2.2538(16)
N2 N3 . 1.3438(17)
N3 N4 . 1.3122(19)
N4 N5 . 1.3449(18)
O1W H1W . 0.8597
O1W H2W . 0.8507

loop_
_geom_hbond_atom_site_label_D
_geom_hbond_atom_site_label_H
_geom_hbond_atom_site_label_A
_geom_hbond_site_symmetry_A
_geom_hbond_distance_DH
_geom_hbond_distance_HA
_geom_hbond_distance_DA
_geom_hbond_angle_DHA
O1W H2W N3 1_655 0.85 2.03 2.864(2) 168.5
O1W H1W N5 2_545 0.86 1.93 2.788(2) 175.0
